data_4511190
loop_
_publ_author_name
'Han, Jie'
'Zhao, Liang'
'Yau, Chung-Wah'
'Mak, Thomas C. W.'

_publ_section_title
;
 Hydrogen-Bonded Networks Constructed with 5-Nitrobarbiturate
;
_journal_issue 1
_journal_name_full 'Crystal Growth &amp; Design'
_journal_page_first 308
_journal_paper_doi 10.1021/cg800487b
_journal_volume 9
_journal_year 2009
_chemical_formula_sum 'C17 H32 N10 O10 S'
_chemical_formula_weight 568.59
_chemical_name_common '[2(CH3)4N]2(C4H2N3O5)(NH2)2CS'
_chemical_name_systematic
; 
 ? 
;
_space_group_IT_number 2
_symmetry_cell_setting triclinic
_symmetry_space_group_name_Hall '-P 1'
_symmetry_space_group_name_H-M 'P -1'
_atom_sites_solution_hydrogens geom
_atom_sites_solution_primary direct
_atom_sites_solution_secondary difmap
_audit_creation_method SHELXL-97
_cell_angle_alpha 108.958(2)
_cell_angle_beta 93.422(3)
_cell_angle_gamma 96.179(3)
_cell_formula_units_Z 2
_cell_length_a 10.4299(16)
_cell_length_b 11.3508(19)
_cell_length_c 12.0925(19)
_cell_measurement_temperature 293(2)
_cell_volume 1339.2(4)
_computing_structure_refinement 'SHELXL-97 (Sheldrick, 1997)'
_computing_structure_solution 'SHELXS-97 (Sheldrick, 1990)'
_diffrn_ambient_temperature 293(2)
_diffrn_measured_fraction_theta_full 0.985
_diffrn_measured_fraction_theta_max 0.985
_diffrn_radiation_monochromator graphite
_diffrn_radiation_source 'fine-focus sealed tube'
_diffrn_radiation_type MoK\a
_diffrn_radiation_wavelength 0.71073
_diffrn_reflns_av_R_equivalents 0.0204
_diffrn_reflns_av_sigmaI/netI 0.0419
_diffrn_reflns_limit_h_max 13
_diffrn_reflns_limit_h_min -13
_diffrn_reflns_limit_k_max 11
_diffrn_reflns_limit_k_min -14
_diffrn_reflns_limit_l_max 15
_diffrn_reflns_limit_l_min -15
_diffrn_reflns_number 9585
_diffrn_reflns_theta_full 28.03
_diffrn_reflns_theta_max 28.03
_diffrn_reflns_theta_min 1.91
_exptl_absorpt_coefficient_mu 0.189
_exptl_absorpt_correction_T_max 1.000000
_exptl_absorpt_correction_T_min 0.697667
_exptl_absorpt_correction_type multi-scan
_exptl_crystal_colour Yellow
_exptl_crystal_density_diffrn 1.410
_exptl_crystal_density_method 'not measured'
_exptl_crystal_description Block
_exptl_crystal_F_000 600
_exptl_crystal_size_max 0.49
_exptl_crystal_size_mid 0.45
_exptl_crystal_size_min 0.21
_refine_diff_density_max 0.677
_refine_diff_density_min -0.432
_refine_diff_density_rms 0.069
_refine_ls_extinction_coef 0
_refine_ls_extinction_method none
_refine_ls_goodness_of_fit_ref 1.078
_refine_ls_hydrogen_treatment mixed
_refine_ls_matrix_type full
_refine_ls_number_parameters 359
_refine_ls_number_reflns 6362
_refine_ls_number_restraints 48
_refine_ls_restrained_S_all 1.095
_refine_ls_R_factor_all 0.0949
_refine_ls_R_factor_gt 0.0680
_refine_ls_shift/su_max 0.000
_refine_ls_shift/su_mean 0.000
_refine_ls_structure_factor_coef Fsqd
_refine_ls_weighting_details 'calc w=1/[\s^2^(Fo^2^)+(0.1348P)^2^+0.2731P] where P=(Fo^2^+2Fc^2^)/3'
_refine_ls_weighting_scheme calc
_refine_ls_wR_factor_gt 0.2038
_refine_ls_wR_factor_ref 0.2316
_reflns_number_gt 4244
_reflns_number_total 6362
_reflns_threshold_expression >2sigma(I)
_cod_data_source_file cg800487b_si_002.cif
_cod_data_source_block complex3
_cod_depositor_comments
;
The following automatic conversions were performed:

'_symmetry_cell_setting' value 'Triclinic' changed to 'triclinic'
according to
/usr/data/users/saulius/automatic-downloads/retrospective/ACS/lib/dictionaries/cif_core.dic
dictionary named 'cif_core.dic' version 2.4.2 from 2011-04-26.

Automatic conversion script
Id: cif_fix_values 2281 2013-09-26 08:29:07Z andrius 
;
_cod_original_sg_symbol_H-M P-1
_cod_database_code 4511190

loop_
_symmetry_equiv_pos_as_xyz
'x, y, z'
'-x, -y, -z'

loop_
_atom_site_label
_atom_site_type_symbol
_atom_site_fract_x
_atom_site_fract_y
_atom_site_fract_z
_atom_site_U_iso_or_equiv
_atom_site_adp_type
_atom_site_occupancy
_atom_site_symmetry_multiplicity
_atom_site_calc_flag
_atom_site_refinement_flags
C1 C 0.7748(2) 0.5198(2) 0.2632(2) 0.0329(5) Uani 1 1 d .
C2 C 0.6400(2) 0.5214(2) 0.2728(2) 0.0322(5) Uani 1 1 d .
C3 C 0.6921(2) 0.6484(2) 0.4806(2) 0.0353(5) Uani 1 1 d .
C4 C 0.8696(2) 0.5828(2) 0.3606(2) 0.0367(5) Uani 1 1 d .
N1 N 0.8185(2) 0.4583(2) 0.15327(18) 0.0405(5) Uani 1 1 d .
N2 N 0.6074(2) 0.5821(2) 0.38472(18) 0.0358(5) Uani 1 1 d .
H2N H 0.536(3) 0.589(3) 0.389(3) 0.043(8) Uiso 1 1 d .
N3 N 0.8190(2) 0.6446(2) 0.4641(2) 0.0410(5) Uani 1 1 d .
H3N H 0.873(3) 0.681(3) 0.519(3) 0.046(8) Uiso 1 1 d .
O1 O 0.7494(2) 0.3646(2) 0.08298(19) 0.0675(7) Uani 1 1 d .
O2 O 0.9240(2) 0.4969(2) 0.12871(18) 0.0584(6) Uani 1 1 d .
O3 O 0.55138(16) 0.47843(18) 0.19191(16) 0.0422(4) Uani 1 1 d .
O4 O 0.65718(17) 0.7082(2) 0.57565(16) 0.0497(5) Uani 1 1 d .
O5 O 0.98832(17) 0.5860(2) 0.36183(17) 0.0558(6) Uani 1 1 d .
C5 C 0.2311(2) 0.8356(2) 0.7462(2) 0.0322(5) Uani 1 1 d .
C6 C 0.1363(2) 0.7780(2) 0.6483(2) 0.0342(5) Uani 1 1 d .
C7 C 0.3070(2) 0.6746(2) 0.5375(2) 0.0335(5) Uani 1 1 d .
C8 C 0.3637(2) 0.8146(2) 0.7419(2) 0.0333(5) Uani 1 1 d .
N4 N 0.1947(2) 0.9211(2) 0.85006(19) 0.0393(5) Uani 1 1 d .
N5 N 0.1814(2) 0.6955(2) 0.55071(18) 0.0375(5) Uani 1 1 d .
H5N H 0.122(3) 0.654(3) 0.494(3) 0.038(7) Uiso 1 1 d .
N6 N 0.3920(2) 0.7341(2) 0.63402(18) 0.0362(5) Uani 1 1 d .
H6N H 0.471(3) 0.718(3) 0.624(3) 0.045(8) Uiso 1 1 d .
O6 O 0.1037(2) 0.9801(2) 0.8436(2) 0.0602(6) Uani 1 1 d .
O7 O 0.2547(2) 0.9360(2) 0.94512(17) 0.0634(6) Uani 1 1 d .
O8 O 0.01998(17) 0.7908(2) 0.64140(17) 0.0509(5) Uani 1 1 d .
O9 O 0.33952(17) 0.6071(2) 0.44511(16) 0.0486(5) Uani 1 1 d .
O10 O 0.45387(17) 0.86133(18) 0.81889(16) 0.0455(5) Uani 1 1 d .
S1 S 0.61271(12) 0.84825(9) 0.26534(8) 0.0810(4) Uani 1 1 d .
C9 C 0.5195(3) 0.7909(3) 0.1353(2) 0.0438(6) Uani 1 1 d .
N7 N 0.4817(3) 0.6680(2) 0.0850(2) 0.0542(6) Uani 1 1 d .
H7A H 0.4344 0.6402 0.0188 0.065 Uiso 1 1 calc R
H7B H 0.5046 0.6165 0.1188 0.065 Uiso 1 1 calc R
N8 N 0.4815(2) 0.8660(2) 0.0795(2) 0.0476(6) Uani 1 1 d .
H8A H 0.4342 0.8349 0.0134 0.057 Uiso 1 1 calc R
H8B H 0.5041 0.9459 0.1094 0.057 Uiso 1 1 calc R
N9 N 0.8045(2) 0.6878(2) 0.88926(19) 0.0392(5) Uani 1 1 d .
C10 C 0.7981(5) 0.6630(6) 0.9995(5) 0.1126(18) Uani 1 1 d U
H10A H 0.8685 0.6187 1.0108 0.169 Uiso 1 1 calc R
H10B H 0.7173 0.6128 0.9974 0.169 Uiso 1 1 calc R
H10C H 0.8044 0.7412 1.0632 0.169 Uiso 1 1 calc R
C11 C 0.9275(4) 0.7691(4) 0.8959(4) 0.0786(11) Uani 1 1 d U
H11A H 0.9992 0.7257 0.9056 0.118 Uiso 1 1 calc R
H11B H 0.9319 0.8452 0.9616 0.118 Uiso 1 1 calc R
H11C H 0.9313 0.7891 0.8248 0.118 Uiso 1 1 calc R
C12 C 0.7946(4) 0.5733(4) 0.7867(5) 0.1028(17) Uani 1 1 d U
H12A H 0.8648 0.5273 0.7943 0.154 Uiso 1 1 calc R
H12B H 0.7989 0.5954 0.7167 0.154 Uiso 1 1 calc R
H12C H 0.7136 0.5220 0.7819 0.154 Uiso 1 1 calc R
C13 C 0.6935(3) 0.7567(3) 0.8742(3) 0.0569(8) Uani 1 1 d U
H13A H 0.6132 0.7046 0.8696 0.085 Uiso 1 1 calc R
H13B H 0.6980 0.7768 0.8032 0.085 Uiso 1 1 calc R
H13C H 0.6984 0.8328 0.9400 0.085 Uiso 1 1 calc R
N10 N 0.8203(3) 1.1003(3) 0.6939(3) 0.0700(9) Uani 1 1 d U
C14 C 0.7502(16) 1.0430(11) 0.5774(11) 0.324(10) Uani 1 1 d U
H14A H 0.6587 1.0347 0.5842 0.486 Uiso 1 1 calc R
H14B H 0.7753 0.9614 0.5407 0.486 Uiso 1 1 calc R
H14C H 0.7704 1.0951 0.5305 0.486 Uiso 1 1 calc R
C15 C 0.9513(8) 1.1013(8) 0.6575(9) 0.183(4) Uani 1 1 d U
H15A H 1.0130 1.1384 0.7255 0.274 Uiso 1 1 calc R
H15B H 0.9604 1.1496 0.6056 0.274 Uiso 1 1 calc R
H15C H 0.9665 1.0167 0.6175 0.274 Uiso 1 1 calc R
C16 C 0.7918(7) 1.0165(6) 0.7592(7) 0.139(3) Uani 1 1 d U
H16A H 0.7045 1.0195 0.7800 0.208 Uiso 1 1 calc R
H16B H 0.8508 1.0418 0.8294 0.208 Uiso 1 1 calc R
H16C H 0.8012 0.9323 0.7119 0.208 Uiso 1 1 calc R
C17 C 0.7840(8) 1.2216(6) 0.7312(8) 0.167(4) Uani 1 1 d U
H17A H 0.6973 1.2175 0.7536 0.251 Uiso 1 1 calc R
H17B H 0.7876 1.2556 0.6682 0.251 Uiso 1 1 calc R
H17C H 0.8423 1.2746 0.7973 0.251 Uiso 1 1 calc R

loop_
_atom_site_aniso_label
_atom_site_aniso_U_11
_atom_site_aniso_U_22
_atom_site_aniso_U_33
_atom_site_aniso_U_23
_atom_site_aniso_U_13
_atom_site_aniso_U_12
C1 0.0267(11) 0.0382(12) 0.0306(11) 0.0078(10) -0.0002(9) 0.0042(9)
C2 0.0281(11) 0.0324(12) 0.0345(12) 0.0111(9) -0.0033(9) 0.0006(9)
C3 0.0249(11) 0.0411(13) 0.0347(12) 0.0056(10) 0.0003(9) 0.0052(9)
C4 0.0256(11) 0.0451(14) 0.0342(12) 0.0072(10) -0.0003(9) 0.0030(10)
N1 0.0349(11) 0.0544(13) 0.0303(10) 0.0110(10) -0.0003(8) 0.0103(10)
N2 0.0185(10) 0.0463(12) 0.0367(11) 0.0070(9) -0.0009(8) 0.0030(9)
N3 0.0231(10) 0.0565(14) 0.0308(11) -0.0004(10) -0.0027(8) 0.0025(9)
O1 0.0565(13) 0.0741(16) 0.0455(12) -0.0138(11) -0.0029(10) 0.0066(11)
O2 0.0402(11) 0.0923(17) 0.0448(11) 0.0245(11) 0.0114(9) 0.0088(11)
O3 0.0287(9) 0.0495(11) 0.0400(10) 0.0072(8) -0.0082(7) -0.0001(8)
O4 0.0301(9) 0.0669(13) 0.0380(10) -0.0027(9) 0.0031(7) 0.0100(9)
O5 0.0229(9) 0.0873(16) 0.0402(10) -0.0007(10) -0.0007(7) 0.0063(9)
C5 0.0276(11) 0.0316(12) 0.0305(11) 0.0015(9) 0.0002(9) 0.0044(9)
C6 0.0249(11) 0.0390(13) 0.0339(12) 0.0064(10) 0.0031(9) 0.0021(9)
C7 0.0259(11) 0.0385(13) 0.0302(11) 0.0041(10) -0.0001(9) 0.0039(9)
C8 0.0310(12) 0.0302(11) 0.0345(12) 0.0060(9) -0.0037(9) 0.0047(9)
N4 0.0319(11) 0.0378(11) 0.0382(11) 0.0004(9) 0.0022(9) 0.0018(9)
N5 0.0231(10) 0.0490(13) 0.0309(10) 0.0020(9) -0.0027(8) 0.0027(9)
N6 0.0219(10) 0.0412(12) 0.0364(11) 0.0008(9) -0.0035(8) 0.0069(8)
O6 0.0415(11) 0.0592(13) 0.0625(13) -0.0075(10) 0.0036(9) 0.0204(10)
O7 0.0678(15) 0.0715(15) 0.0348(11) -0.0056(10) -0.0042(10) 0.0191(12)
O8 0.0243(9) 0.0681(13) 0.0447(10) -0.0020(9) -0.0028(7) 0.0083(9)
O9 0.0297(9) 0.0636(13) 0.0360(10) -0.0055(9) 0.0008(7) 0.0069(8)
O10 0.0326(9) 0.0481(11) 0.0418(10) -0.0025(8) -0.0134(8) 0.0103(8)
S1 0.1117(9) 0.0671(6) 0.0512(5) 0.0192(4) -0.0378(5) -0.0172(5)
C9 0.0418(14) 0.0506(16) 0.0342(13) 0.0112(12) -0.0008(10) -0.0027(12)
N7 0.0577(15) 0.0498(14) 0.0499(14) 0.0170(11) -0.0159(11) -0.0048(12)
N8 0.0517(14) 0.0465(13) 0.0388(12) 0.0101(10) -0.0060(10) 0.0002(11)
N9 0.0344(11) 0.0379(11) 0.0410(11) 0.0082(9) 0.0038(9) 0.0021(9)
C10 0.095(3) 0.172(5) 0.116(4) 0.105(4) 0.017(3) 0.030(3)
C11 0.051(2) 0.071(2) 0.099(3) 0.011(2) 0.0118(19) -0.0030(17)
C12 0.074(3) 0.069(2) 0.120(4) -0.032(2) -0.013(2) 0.027(2)
C13 0.0521(17) 0.0498(17) 0.0678(19) 0.0160(15) 0.0034(14) 0.0152(14)
N10 0.094(2) 0.0623(18) 0.0710(19) 0.0351(15) 0.0318(17) 0.0310(17)
C14 0.49(3) 0.199(11) 0.219(13) 0.062(10) -0.183(15) -0.074(13)
C15 0.170(7) 0.203(8) 0.267(10) 0.151(8) 0.153(7) 0.113(6)
C16 0.156(6) 0.139(5) 0.181(6) 0.114(5) 0.075(5) 0.055(4)
C17 0.195(7) 0.094(4) 0.262(9) 0.090(5) 0.145(7) 0.067(4)

loop_
_atom_type_symbol
_atom_type_description
_atom_type_scat_dispersion_real
_atom_type_scat_dispersion_imag
_atom_type_scat_source
C C 0.0033 0.0016 'International Tables Vol C Tables 4.2.6.8 and 6.1.1.4'
H H 0.0000 0.0000 'International Tables Vol C Tables 4.2.6.8 and 6.1.1.4'
N N 0.0061 0.0033 'International Tables Vol C Tables 4.2.6.8 and 6.1.1.4'
O O 0.0106 0.0060 'International Tables Vol C Tables 4.2.6.8 and 6.1.1.4'
S S 0.1246 0.1234 'International Tables Vol C Tables 4.2.6.8 and 6.1.1.4'

loop_
_geom_angle_atom_site_label_1
_geom_angle_atom_site_label_2
_geom_angle_atom_site_label_3
_geom_angle
_geom_angle_site_symmetry_1
N1 C1 C2 119.7(2) .
N1 C1 C4 118.1(2) .
C2 C1 C4 122.1(2) .
O3 C2 O3 0.0(2) 1
O3 C2 N2 118.0(2) 1
O3 C2 N2 118.0(2) .
O3 C2 C1 126.8(2) 1
O3 C2 C1 126.8(2) .
N2 C2 C1 115.1(2) .
O4 C3 O4 0.00(18) 1
O4 C3 N3 121.7(2) 1
O4 C3 N3 121.7(2) .
O4 C3 N2 123.1(2) 1
O4 C3 N2 123.1(2) .
N3 C3 N2 115.2(2) .
O5 C4 N3 118.2(2) .
O5 C4 C1 127.2(2) .
N3 C4 C1 114.6(2) .
O2 N1 O1 120.9(2) .
O2 N1 C1 120.0(2) .
O1 N1 C1 119.1(2) .
C3 N2 C2 126.0(2) .
C3 N2 H2N 118(2) .
C2 N2 H2N 115(2) .
C3 N3 C4 126.7(2) .
C3 N3 H3N 119(2) .
C4 N3 H3N 114(2) .
O3 O3 C2 0(10) 1
O4 O4 C3 0(10) 1
N4 C5 C6 119.1(2) .
N4 C5 C8 118.5(2) .
C6 C5 C8 122.3(2) .
O8 C6 N5 117.3(2) .
O8 C6 C5 127.8(2) .
N5 C6 C5 114.8(2) .
O9 C7 O9 0.0(2) 1
O9 C7 N6 122.9(2) 1
O9 C7 N6 122.9(2) .
O9 C7 N5 122.1(2) 1
O9 C7 N5 122.1(2) .
N6 C7 N5 115.0(2) .
O10 C8 N6 117.5(2) .
O10 C8 C5 128.0(2) .
N6 C8 C5 114.5(2) .
O7 N4 O6 120.9(2) .
O7 N4 C5 119.6(2) .
O6 N4 C5 119.5(2) .
C7 N5 C6 126.4(2) .
C7 N5 H5N 118.9(19) .
C6 N5 H5N 114.7(19) .
C7 N6 C8 126.7(2) .
C7 N6 H6N 113(2) .
C8 N6 H6N 120(2) .
O9 O9 C7 0(10) 1
N8 C9 N7 117.5(2) .
N8 C9 S1 121.5(2) .
N7 C9 S1 121.1(2) .
C9 N7 H7A 120.0 .
C9 N7 H7B 120.0 .
H7A N7 H7B 120.0 .
C9 N8 H8A 120.0 .
C9 N8 H8B 120.0 .
H8A N8 H8B 120.0 .
C10 N9 C12 113.2(4) .
C10 N9 C11 108.6(3) .
C12 N9 C11 110.0(3) .
C10 N9 C13 108.2(3) .
C12 N9 C13 107.8(3) .
C11 N9 C13 108.9(3) .
N9 C10 H10A 109.5 .
N9 C10 H10B 109.5 .
H10A C10 H10B 109.5 .
N9 C10 H10C 109.5 .
H10A C10 H10C 109.5 .
H10B C10 H10C 109.5 .
N9 C11 H11A 109.5 .
N9 C11 H11B 109.5 .
H11A C11 H11B 109.5 .
N9 C11 H11C 109.5 .
H11A C11 H11C 109.5 .
H11B C11 H11C 109.5 .
N9 C12 H12A 109.5 .
N9 C12 H12B 109.5 .
H12A C12 H12B 109.5 .
N9 C12 H12C 109.5 .
H12A C12 H12C 109.5 .
H12B C12 H12C 109.5 .
N9 C13 H13A 109.5 .
N9 C13 H13B 109.5 .
H13A C13 H13B 109.5 .
N9 C13 H13C 109.5 .
H13A C13 H13C 109.5 .
H13B C13 H13C 109.5 .
C17 N10 C16 120.4(4) .
C17 N10 C14 103.0(7) .
C16 N10 C14 107.6(7) .
C17 N10 C15 111.5(5) .
C16 N10 C15 113.4(4) .
C14 N10 C15 97.6(8) .
N10 C14 H14A 109.5 .
N10 C14 H14B 109.5 .
H14A C14 H14B 109.5 .
N10 C14 H14C 109.5 .
H14A C14 H14C 109.5 .
H14B C14 H14C 109.5 .
N10 C15 H15A 109.5 .
N10 C15 H15B 109.5 .
H15A C15 H15B 109.5 .
N10 C15 H15C 109.5 .
H15A C15 H15C 109.5 .
H15B C15 H15C 109.5 .
N10 C16 H16A 109.5 .
N10 C16 H16B 109.5 .
H16A C16 H16B 109.5 .
N10 C16 H16C 109.5 .
H16A C16 H16C 109.5 .
H16B C16 H16C 109.5 .
N10 C17 H17A 109.5 .
N10 C17 H17B 109.5 .
H17A C17 H17B 109.5 .
N10 C17 H17C 109.5 .
H17A C17 H17C 109.5 .
H17B C17 H17C 109.5 .

loop_
_geom_bond_atom_site_label_1
_geom_bond_atom_site_label_2
_geom_bond_distance
_geom_bond_site_symmetry_2
C1 N1 1.414(3) .
C1 C2 1.419(3) .
C1 C4 1.427(3) .
C2 O3 1.238(3) 1
C2 O3 1.238(3) .
C2 N2 1.386(3) .
C3 O4 1.229(3) 1
C3 O4 1.229(3) .
C3 N3 1.354(3) .
C3 N2 1.364(3) .
C4 O5 1.234(3) .
C4 N3 1.388(3) .
N1 O2 1.229(3) .
N1 O1 1.244(3) .
N2 H2N 0.76(3) .
N3 H3N 0.81(3) .
O3 O3 0.000(6) 1
O4 O4 0.000(6) 1
C5 N4 1.417(3) .
C5 C6 1.423(3) .
C5 C8 1.430(3) .
C6 O8 1.239(3) .
C6 N5 1.390(3) .
C7 O9 1.223(3) 1
C7 O9 1.223(3) .
C7 N6 1.357(3) .
C7 N5 1.366(3) .
C8 O10 1.224(3) .
C8 N6 1.397(3) .
N4 O7 1.228(3) .
N4 O6 1.232(3) .
N5 H5N 0.87(3) .
N6 H6N 0.87(3) .
O9 O9 0.000(7) 1
S1 C9 1.690(3) .
C9 N8 1.324(4) .
C9 N7 1.331(4) .
N7 H7A 0.8600 .
N7 H7B 0.8600 .
N8 H8A 0.8600 .
N8 H8B 0.8600 .
N9 C10 1.453(5) .
N9 C12 1.465(4) .
N9 C11 1.479(4) .
N9 C13 1.499(4) .
C10 H10A 0.9600 .
C10 H10B 0.9600 .
C10 H10C 0.9600 .
C11 H11A 0.9600 .
C11 H11B 0.9600 .
C11 H11C 0.9600 .
C12 H12A 0.9600 .
C12 H12B 0.9600 .
C12 H12C 0.9600 .
C13 H13A 0.9600 .
C13 H13B 0.9600 .
C13 H13C 0.9600 .
N10 C17 1.404(6) .
N10 C16 1.439(5) .
N10 C14 1.456(11) .
N10 C15 1.460(7) .
C14 H14A 0.9600 .
C14 H14B 0.9600 .
C14 H14C 0.9600 .
C15 H15A 0.9600 .
C15 H15B 0.9600 .
C15 H15C 0.9600 .
C16 H16A 0.9600 .
C16 H16B 0.9600 .
C16 H16C 0.9600 .
C17 H17A 0.9600 .
C17 H17B 0.9600 .
C17 H17C 0.9600 .

loop_
_geom_hbond_atom_site_label_D
_geom_hbond_atom_site_label_H
_geom_hbond_atom_site_label_A
_geom_hbond_distance_DH
_geom_hbond_distance_HA
_geom_hbond_distance_DA
_geom_hbond_angle_DHA
_geom_hbond_site_symmetry_A
N2 H2N O9 0.76(3) 2.21(3) 2.950(3) 165(3) 1
N3 H3N O8 0.81(3) 2.05(4) 2.854(3) 170(3) 1_655
N5 H5N O5 0.87(3) 1.95(3) 2.808(3) 171(3) 1_455
N6 H6N O4 0.87(3) 2.07(3) 2.917(3) 166(3) 1
N7 H7A O1 0.86 2.20 2.968(3) 148.4 2_665
N7 H7A O3 0.86 2.49 3.197(3) 140.3 2_665
N7 H7B O3 0.86 2.12 2.977(3) 175.6 1
N8 H8A O10 0.86 2.48 3.130(3) 132.6 1_554
N8 H8A O7 0.86 2.53 3.107(3) 125.3 1_554
N8 H8B O10 0.86 2.06 2.920(3) 176.4 2_676

loop_
_geom_torsion_atom_site_label_1
_geom_torsion_atom_site_label_2
_geom_torsion_atom_site_label_3
_geom_torsion_atom_site_label_4
_geom_torsion
_geom_torsion_site_symmetry_1
_geom_torsion_site_symmetry_4
N1 C1 C2 O3 -3.6(4) . 1
C4 C1 C2 O3 173.9(2) . 1
N1 C1 C2 O3 -3.6(4) . .
C4 C1 C2 O3 173.9(2) . .
N1 C1 C2 N2 178.9(2) . .
C4 C1 C2 N2 -3.6(3) . .
N1 C1 C4 O5 -3.4(4) . .
C2 C1 C4 O5 179.1(3) . .
N1 C1 C4 N3 177.7(2) . .
C2 C1 C4 N3 0.2(4) . .
C2 C1 N1 O2 148.9(2) . .
C4 C1 N1 O2 -28.7(4) . .
C2 C1 N1 O1 -31.7(4) . .
C4 C1 N1 O1 150.7(2) . .
O4 C3 N2 C2 174.4(3) 1 .
O4 C3 N2 C2 174.4(3) . .
N3 C3 N2 C2 -5.4(4) . .
O3 C2 N2 C3 -171.2(2) 1 .
O3 C2 N2 C3 -171.2(2) . .
C1 C2 N2 C3 6.5(4) . .
O4 C3 N3 C4 -178.6(3) 1 .
O4 C3 N3 C4 -178.6(3) . .
N2 C3 N3 C4 1.2(4) . .
O5 C4 N3 C3 -177.9(3) . .
C1 C4 N3 C3 1.1(4) . .
N2 C2 O3 O3 0.00(6) . 1
C1 C2 O3 O3 0.00(14) . 1
N3 C3 O4 O4 0.0(5) . 1
N2 C3 O4 O4 0.0(4) . 1
N4 C5 C6 O8 -1.6(4) . .
C8 C5 C6 O8 -178.8(3) . .
N4 C5 C6 N5 -179.9(2) . .
C8 C5 C6 N5 2.9(4) . .
N4 C5 C8 O10 0.6(4) . .
C6 C5 C8 O10 177.8(3) . .
N4 C5 C8 N6 -176.7(2) . .
C6 C5 C8 N6 0.5(4) . .
C6 C5 N4 O7 153.5(3) . .
C8 C5 N4 O7 -29.2(4) . .
C6 C5 N4 O6 -27.0(4) . .
C8 C5 N4 O6 150.3(2) . .
O9 C7 N5 C6 -174.5(3) 1 .
O9 C7 N5 C6 -174.5(3) . .
N6 C7 N5 C6 5.5(4) . .
O8 C6 N5 C7 175.3(3) . .
C5 C6 N5 C7 -6.2(4) . .
O9 C7 N6 C8 178.6(3) 1 .
O9 C7 N6 C8 178.6(3) . .
N5 C7 N6 C8 -1.3(4) . .
O10 C8 N6 C7 -179.0(2) . .
C5 C8 N6 C7 -1.4(4) . .
N6 C7 O9 O9 0.0(4) . 1
N5 C7 O9 O9 0.0(3) . 1
